data_4511498
loop_
_publ_author_name
'Li, Hao-Hong'
'Chen, Zhi-Rong'
'Li, Jun-Qian'
'Huang, Chang-Cang'
'Zhang, Yong-Fan'
'Jia, Gui-Xiao'

_publ_section_title
;
 Role of Spacers and Substituents in the Self-Assembly Process:&#x2009;
 Syntheses and Characterization of Three Novel Silver(I)/Iodine Polymers
;
_journal_issue 8
_journal_name_full 'Crystal Growth &amp; Design'
_journal_page_first 1813
_journal_paper_doi 10.1021/cg060123g
_journal_volume 6
_journal_year 2006
_chemical_formula_moiety '2(C6 H15 N), Ag4 I6'
_chemical_formula_sum 'C12 H30 Ag4 I6 N2'
_chemical_formula_weight 1395.26
_chemical_name_systematic
;
 ?
;
_space_group_IT_number 2
_symmetry_cell_setting triclinic
_symmetry_space_group_name_Hall '-P 1'
_symmetry_space_group_name_H-M 'P -1'
_atom_sites_solution_hydrogens geom
_atom_sites_solution_primary direct
_atom_sites_solution_secondary difmap
_audit_creation_method SHELXL-97
_cell_angle_alpha 107.072(4)
_cell_angle_beta 107.205(3)
_cell_angle_gamma 67.315(5)
_cell_formula_units_Z 2
_cell_length_a 12.9629(9)
_cell_length_b 13.3347(13)
_cell_length_c 9.8965(8)
_cell_measurement_reflns_used 25
_cell_measurement_temperature 298(2)
_cell_measurement_theta_max 18
_cell_measurement_theta_min 12
_cell_volume 1476.1(2)
_computing_cell_refinement 'TEXRAY software'
_computing_data_collection 'TEXRAY software (Molecular Structure Corporation, 1999)'
_computing_data_reduction 'TEXSAN (Molecular Structure Corporation, 1999)'
_computing_molecular_graphics 'ORTEX (P.McArdle, 1995)'
_computing_publication_material 'SHELXL-97/2 (Sheldrick,1997)')'
_computing_structure_refinement 'SHELXL-97 (Sheldrick, 1997)'
_computing_structure_solution 'SHELXS-97 (Sheldrick, 1997)'
_diffrn_ambient_temperature 293(2)
_diffrn_detector_area_resol_mean None
_diffrn_measured_fraction_theta_full 0.991
_diffrn_measured_fraction_theta_max 0.991
_diffrn_measurement_device_type 'Rigaku Weissenberg IP'
_diffrn_measurement_method 'scintillation counter'
_diffrn_radiation_monochromator graphite
_diffrn_radiation_source 'rotor target'
_diffrn_radiation_type MoK\a
_diffrn_radiation_wavelength 0.71073
_diffrn_reflns_av_R_equivalents 0.0000
_diffrn_reflns_av_sigmaI/netI 0.0224
_diffrn_reflns_limit_h_max 16
_diffrn_reflns_limit_h_min 0
_diffrn_reflns_limit_k_max 17
_diffrn_reflns_limit_k_min -15
_diffrn_reflns_limit_l_max 12
_diffrn_reflns_limit_l_min -12
_diffrn_reflns_number 6692
_diffrn_reflns_theta_full 27.48
_diffrn_reflns_theta_max 27.48
_diffrn_reflns_theta_min 1.69
_diffrn_standards_decay_% 'not measured'
_diffrn_standards_interval_count 'not measured'
_diffrn_standards_interval_time 'not measured'
_diffrn_standards_number None
_exptl_absorpt_coefficient_mu 8.890
_exptl_absorpt_correction_T_max 1.00
_exptl_absorpt_correction_T_min 0.25
_exptl_absorpt_correction_type multi-scan
_exptl_crystal_colour Colourless
_exptl_crystal_density_diffrn 3.139
_exptl_crystal_density_method 'not measured'
_exptl_crystal_description Block
_exptl_crystal_F_000 1244
_exptl_crystal_size_max 0.30
_exptl_crystal_size_mid 0.22
_exptl_crystal_size_min 0.15
_refine_diff_density_max 1.728
_refine_diff_density_min -2.180
_refine_diff_density_rms 0.339
_refine_ls_extinction_coef 0.00208(14)
_refine_ls_extinction_expression Fc^*^=kFc[1+0.001xFc^2^\l^3^/sin(2\q)]^-1/4^
_refine_ls_extinction_method SHELXL
_refine_ls_goodness_of_fit_ref 1.069
_refine_ls_hydrogen_treatment constr
_refine_ls_matrix_type full
_refine_ls_number_parameters 226
_refine_ls_number_reflns 6692
_refine_ls_number_restraints 0
_refine_ls_restrained_S_all 1.069
_refine_ls_R_factor_all 0.0446
_refine_ls_R_factor_gt 0.0354
_refine_ls_shift/su_max 0.001
_refine_ls_shift/su_mean 0.000
_refine_ls_structure_factor_coef Fsqd
_refine_ls_weighting_details 'calc w=1/[\s^2^(Fo^2^)+(0.0498P)^2^+5.2075P] where P=(Fo^2^+2Fc^2^)/3'
_refine_ls_weighting_scheme calc
_refine_ls_wR_factor_gt 0.0962
_refine_ls_wR_factor_ref 0.1013
_reflns_number_gt 5599
_reflns_number_total 6692
_reflns_threshold_expression >2sigma(I)
_cod_data_source_file cg060123gsi20060305_063418.cif
_cod_data_source_block raxis
_cod_depositor_comments
;
The following automatic conversions were performed:
'_atom_site_symetry_multiplicity' tag replaced with
'_atom_site_symmetry_multiplicity'.

Automatic conversion script
Id: cif_correct_tags 1440 2010-10-19 06:21:57Z saulius 

The following automatic conversions were performed:

'_symmetry_cell_setting' value 'Triclinic' changed to 'triclinic'
according to
/usr/data/users/saulius/automatic-downloads/retrospective/ACS/lib/dictionaries/cif_core.dic
dictionary named 'cif_core.dic' version 2.4.2 from
2011-04-26.

'_exptl_absorpt_correction_type' value 'Multi-Scan'
changed to 'multi-scan' according to
/usr/data/users/saulius/automatic-downloads/retrospective/ACS/lib/dictionaries/cif_core.dic
dictionary named 'cif_core.dic' version 2.4.2 from 2011-04-26.

Automatic conversion script
Id: cif_fix_values 2281 2013-09-26 08:29:07Z andrius 
;
_cod_original_sg_symbol_H-M P-1
_cod_database_code 4511498

loop_
_symmetry_equiv_pos_as_xyz
'x, y, z'
'-x, -y, -z'

loop_
_atom_site_label
_atom_site_type_symbol
_atom_site_fract_x
_atom_site_fract_y
_atom_site_fract_z
_atom_site_U_iso_or_equiv
_atom_site_adp_type
_atom_site_occupancy
_atom_site_symmetry_multiplicity
_atom_site_calc_flag
_atom_site_refinement_flags
I1 I 0.25627(4) 0.43381(4) 1.34537(5) 0.05143(13) Uani 1 1 d .
I2 I 0.20240(5) 0.01871(4) 0.65397(6) 0.05773(14) Uani 1 1 d .
I3 I 0.60935(4) 0.28138(4) 1.14139(6) 0.05571(14) Uani 1 1 d .
I4 I -0.00765(4) 0.31103(4) 0.93676(6) 0.05156(13) Uani 1 1 d .
I5 I 0.27039(4) 0.37977(4) 0.85539(5) 0.04871(13) Uani 1 1 d .
I6 I 0.36775(4) 0.08793(4) 1.13101(5) 0.05186(13) Uani 1 1 d .
Ag1 Ag 0.38310(5) 0.30105(6) 1.12467(7) 0.06197(17) Uani 1 1 d .
Ag2 Ag 0.12545(5) 0.45875(6) 1.06639(7) 0.06336(17) Uani 1 1 d .
Ag3 Ag 0.22375(6) 0.19476(6) 0.88622(7) 0.06473(18) Uani 1 1 d .
Ag4 Ag 0.39453(7) -0.07137(6) 0.86226(8) 0.0774(2) Uani 1 1 d .
N1 N -0.0180(5) 0.2731(4) 0.3912(5) 0.0404(11) Uani 1 1 d .
N2 N 0.5968(5) 0.3000(5) 0.6769(7) 0.0499(13) Uani 1 1 d .
C1 C 0.0716(7) 0.3106(7) 0.5079(8) 0.0574(19) Uani 1 1 d .
H1A H 0.1210 0.3245 0.4650 0.092(8) Uiso 1 1 calc R
H1B H 0.1156 0.2538 0.5630 0.092(8) Uiso 1 1 calc R
H1C H 0.0355 0.3775 0.5703 0.092(8) Uiso 1 1 calc R
C2 C -0.0859(7) 0.2401(7) 0.4571(8) 0.0539(17) Uani 1 1 d .
H2A H -0.1162 0.3004 0.5315 0.092(8) Uiso 1 1 calc R
H2B H -0.0379 0.1763 0.4982 0.092(8) Uiso 1 1 calc R
H2C H -0.1477 0.2224 0.3843 0.092(8) Uiso 1 1 calc R
C3 C -0.0920(7) 0.3661(6) 0.3162(8) 0.0537(18) Uani 1 1 d .
H3A H -0.1490 0.3429 0.2399 0.092(8) Uiso 1 1 calc R
H3B H -0.0461 0.3871 0.2762 0.092(8) Uiso 1 1 calc R
H3C H -0.1285 0.4284 0.3839 0.092(8) Uiso 1 1 calc R
C4 C 0.0437(6) 0.1741(6) 0.2859(7) 0.0453(14) Uani 1 1 d .
H4A H 0.0887 0.1979 0.2467 0.086(9) Uiso 1 1 calc R
H4B H 0.0964 0.1174 0.3394 0.086(9) Uiso 1 1 calc R
C5 C -0.0338(6) 0.1227(6) 0.1614(7) 0.0461(15) Uani 1 1 d .
H5A H -0.0790 0.0978 0.1988 0.086(9) Uiso 1 1 calc R
H5B H -0.0858 0.1779 0.1052 0.086(9) Uiso 1 1 calc R
C6 C 0.0367(6) 0.0252(6) 0.0653(8) 0.0499(16) Uani 1 1 d .
H6A H 0.0853 0.0497 0.0334 0.086(9) Uiso 1 1 calc R
H6B H 0.0857 -0.0313 0.1210 0.086(9) Uiso 1 1 calc R
C7 C 0.6044(9) 0.3116(9) 0.5335(11) 0.072(2) Uani 1 1 d .
H7A H 0.6560 0.3516 0.5490 0.092(8) Uiso 1 1 calc R
H7B H 0.5301 0.3514 0.4850 0.092(8) Uiso 1 1 calc R
H7C H 0.6320 0.2392 0.4750 0.092(8) Uiso 1 1 calc R
C8 C 0.7127(9) 0.2542(11) 0.7601(13) 0.090(3) Uani 1 1 d .
H8A H 0.7084 0.2520 0.8542 0.092(8) Uiso 1 1 calc R
H8B H 0.7568 0.3004 0.7695 0.092(8) Uiso 1 1 calc R
H8C H 0.7485 0.1805 0.7107 0.092(8) Uiso 1 1 calc R
C9 C 0.5396(11) 0.4124(9) 0.7596(15) 0.100(4) Uani 1 1 d .
H9A H 0.5424 0.4068 0.8553 0.092(8) Uiso 1 1 calc R
H9B H 0.4614 0.4398 0.7111 0.092(8) Uiso 1 1 calc R
H9C H 0.5785 0.4624 0.7655 0.092(8) Uiso 1 1 calc R
C10 C 0.5226(8) 0.2318(7) 0.6554(9) 0.061(2) Uani 1 1 d .
H10A H 0.5163 0.2287 0.7493 0.086(9) Uiso 1 1 calc R
H10B H 0.4465 0.2686 0.6050 0.086(9) Uiso 1 1 calc R
C11 C 0.5648(9) 0.1168(8) 0.5730(12) 0.074(2) Uani 1 1 d .
H11A H 0.6354 0.0758 0.6295 0.086(9) Uiso 1 1 calc R
H11B H 0.5807 0.1186 0.4841 0.086(9) Uiso 1 1 calc R
C12 C 0.4764(9) 0.0576(7) 0.5371(9) 0.066(2) Uani 1 1 d .
H12A H 0.4572 0.0588 0.6253 0.086(9) Uiso 1 1 calc R
H12B H 0.4071 0.0957 0.4756 0.086(9) Uiso 1 1 calc R

loop_
_atom_site_aniso_label
_atom_site_aniso_U_11
_atom_site_aniso_U_22
_atom_site_aniso_U_33
_atom_site_aniso_U_23
_atom_site_aniso_U_13
_atom_site_aniso_U_12
I1 0.0539(3) 0.0495(3) 0.0454(2) 0.00182(19) 0.01222(19) -0.0154(2)
I2 0.0655(3) 0.0383(2) 0.0580(3) 0.0076(2) 0.0068(2) -0.0110(2)
I3 0.0442(2) 0.0534(3) 0.0674(3) 0.0174(2) 0.0049(2) -0.0149(2)
I4 0.0426(2) 0.0484(3) 0.0648(3) 0.0103(2) 0.0116(2) -0.01649(19)
I5 0.0431(2) 0.0563(3) 0.0499(2) 0.0161(2) 0.01027(18) -0.01528(19)
I6 0.0586(3) 0.0455(2) 0.0480(2) 0.01062(19) 0.0080(2) -0.0147(2)
Ag1 0.0536(3) 0.0679(4) 0.0612(3) 0.0088(3) 0.0094(3) -0.0214(3)
Ag2 0.0512(3) 0.0649(4) 0.0658(4) 0.0099(3) 0.0062(3) -0.0172(3)
Ag3 0.0681(4) 0.0552(3) 0.0638(4) 0.0063(3) 0.0061(3) -0.0225(3)
Ag4 0.0866(5) 0.0599(4) 0.0715(4) 0.0108(3) 0.0030(4) -0.0207(4)
N1 0.052(3) 0.033(3) 0.035(2) 0.004(2) 0.007(2) -0.017(2)
N2 0.049(3) 0.051(3) 0.056(3) 0.002(3) 0.016(3) -0.026(3)
C1 0.067(5) 0.056(4) 0.050(4) 0.004(3) -0.004(3) -0.037(4)
C2 0.058(4) 0.056(4) 0.053(4) 0.006(3) 0.019(3) -0.023(3)
C3 0.072(5) 0.035(3) 0.042(3) 0.006(3) 0.009(3) -0.008(3)
C4 0.046(3) 0.037(3) 0.044(3) 0.002(3) 0.008(3) -0.010(3)
C5 0.050(4) 0.039(3) 0.048(4) -0.001(3) 0.014(3) -0.018(3)
C6 0.054(4) 0.039(3) 0.050(4) -0.001(3) 0.016(3) -0.011(3)
C7 0.086(6) 0.075(6) 0.080(6) 0.017(5) 0.032(5) -0.040(5)
C8 0.064(6) 0.106(9) 0.095(8) 0.023(7) -0.008(5) -0.040(6)
C9 0.108(9) 0.071(7) 0.124(10) -0.011(6) 0.060(8) -0.030(6)
C10 0.067(5) 0.067(5) 0.064(5) 0.003(4) 0.018(4) -0.041(4)
C11 0.087(6) 0.060(5) 0.088(6) 0.000(5) 0.041(5) -0.032(5)
C12 0.099(7) 0.064(5) 0.055(4) 0.010(4) 0.014(4) -0.050(5)

loop_
_atom_type_symbol
_atom_type_description
_atom_type_scat_dispersion_real
_atom_type_scat_dispersion_imag
_atom_type_scat_source
C C 0.0033 0.0016 'International Tables Vol C Tables 4.2.6.8 and 6.1.1.4'
N N 0.0061 0.0033 'International Tables Vol C Tables 4.2.6.8 and 6.1.1.4'
Ag Ag -0.8971 1.1015 'International Tables Vol C Tables 4.2.6.8 and 6.1.1.4'
I I -0.4742 1.8119 'International Tables Vol C Tables 4.2.6.8 and 6.1.1.4'
H H 0.0000 0.0000 'International Tables Vol C Tables 4.2.6.8 and 6.1.1.4'

loop_
_geom_angle_atom_site_label_1
_geom_angle_atom_site_label_2
_geom_angle_atom_site_label_3
_geom_angle
_geom_angle_site_symmetry_1
_geom_angle_site_symmetry_3
Ag2 I1 Ag1 67.83(2) . .
Ag3 I2 Ag4 73.40(2) . .
Ag1 I3 Ag4 72.13(3) . 2_657
Ag2 I4 Ag2 63.26(2) 2_567 .
Ag2 I4 Ag3 123.69(3) 2_567 .
Ag2 I4 Ag3 71.16(2) . .
Ag3 I5 Ag1 63.44(2) . .
Ag3 I5 Ag2 71.35(2) . .
Ag1 I5 Ag2 65.93(2) . .
Ag4 I6 Ag1 112.37(3) . .
Ag4 I6 Ag3 70.32(2) . .
Ag1 I6 Ag3 62.19(2) . .
Ag4 I6 Ag4 82.72(3) . 2_657
Ag1 I6 Ag4 67.70(2) . 2_657
Ag3 I6 Ag4 105.27(3) . 2_657
I3 Ag1 I1 123.99(3) . .
I3 Ag1 I5 100.87(3) . .
I1 Ag1 I5 110.05(3) . .
I3 Ag1 I6 110.77(3) . .
I1 Ag1 I6 96.48(3) . .
I5 Ag1 I6 115.63(3) . .
I3 Ag1 Ag3 129.64(3) . .
I1 Ag1 Ag3 106.36(3) . .
I5 Ag1 Ag3 57.60(2) . .
I6 Ag1 Ag3 58.95(2) . .
I3 Ag1 Ag2 144.23(3) . .
I1 Ag1 Ag2 55.36(2) . .
I5 Ag1 Ag2 57.06(2) . .
I6 Ag1 Ag2 104.51(3) . .
Ag3 Ag1 Ag2 65.76(2) . .
I3 Ag1 Ag4 54.06(2) . 2_657
I1 Ag1 Ag4 128.33(3) . 2_657
I5 Ag1 Ag4 121.20(3) . 2_657
I6 Ag1 Ag4 56.74(2) . 2_657
Ag3 Ag1 Ag4 95.89(3) . 2_657
Ag2 Ag1 Ag4 159.88(3) . 2_657
I1 Ag2 I4 109.75(3) . 2_567
I1 Ag2 I4 114.36(3) . .
I4 Ag2 I4 116.74(2) 2_567 .
I1 Ag2 I5 111.38(3) . .
I4 Ag2 I5 105.63(3) 2_567 .
I4 Ag2 I5 98.00(3) . .
I1 Ag2 Ag2 135.70(4) . 2_567
I4 Ag2 Ag2 58.83(2) 2_567 2_567
I4 Ag2 Ag2 57.91(2) . 2_567
I5 Ag2 Ag2 112.90(4) . 2_567
I1 Ag2 Ag1 56.802(19) . .
I4 Ag2 Ag1 136.97(3) 2_567 .
I4 Ag2 Ag1 105.16(3) . .
I5 Ag2 Ag1 57.01(2) . .
Ag2 Ag2 Ag1 160.76(4) 2_567 .
I1 Ag2 Ag3 99.22(2) . .
I4 Ag2 Ag3 149.75(3) 2_567 .
I4 Ag2 Ag3 54.82(2) . .
I5 Ag2 Ag3 53.71(2) . .
Ag2 Ag2 Ag3 105.51(3) 2_567 .
Ag1 Ag2 Ag3 55.27(2) . .
I2 Ag3 I5 121.75(3) . .
I2 Ag3 I4 104.32(3) . .
I5 Ag3 I4 98.36(2) . .
I2 Ag3 I6 104.78(3) . .
I5 Ag3 I6 116.90(3) . .
I4 Ag3 I6 109.39(3) . .
I2 Ag3 Ag1 147.32(3) . .
I5 Ag3 Ag1 58.97(2) . .
I4 Ag3 Ag1 107.84(3) . .
I6 Ag3 Ag1 58.87(2) . .
I2 Ag3 Ag4 53.73(2) . .
I5 Ag3 Ag4 128.18(3) . .
I4 Ag3 Ag4 133.45(3) . .
I6 Ag3 Ag4 54.09(2) . .
Ag1 Ag3 Ag4 98.30(3) . .
I2 Ag3 Ag2 152.12(3) . .
I5 Ag3 Ag2 54.94(2) . .
I4 Ag3 Ag2 54.027(19) . .
I6 Ag3 Ag2 99.66(2) . .
Ag1 Ag3 Ag2 58.98(2) . .
Ag4 Ag3 Ag2 153.31(3) . .
I3 Ag4 I2 106.34(3) 2_657 .
I3 Ag4 I6 115.11(3) 2_657 .
I2 Ag4 I6 105.39(3) . .
I3 Ag4 I6 109.33(3) 2_657 2_657
I2 Ag4 I6 123.54(3) . 2_657
I6 Ag4 I6 97.28(3) . 2_657
I3 Ag4 Ag1 53.81(2) 2_657 2_657
I2 Ag4 Ag1 137.54(3) . 2_657
I6 Ag4 Ag1 116.98(3) . 2_657
I6 Ag4 Ag1 55.56(2) 2_657 2_657
I3 Ag4 Ag3 140.60(4) 2_657 .
I2 Ag4 Ag3 52.87(2) . .
I6 Ag4 Ag3 55.59(2) . .
I6 Ag4 Ag3 109.86(3) 2_657 .
Ag1 Ag4 Ag3 164.43(3) 2_657 .
C2 N1 C3 110.9(6) . .
C2 N1 C1 109.1(6) . .
C3 N1 C1 108.5(6) . .
C2 N1 C4 110.6(5) . .
C3 N1 C4 110.3(5) . .
C1 N1 C4 107.4(6) . .
C8 N2 C10 112.9(7) . .
C8 N2 C9 108.8(9) . .
C10 N2 C9 106.1(7) . .
C8 N2 C7 109.3(8) . .
C10 N2 C7 110.6(6) . .
C9 N2 C7 109.1(8) . .
N1 C1 H1A 109.5 . .
N1 C1 H1B 109.5 . .
H1A C1 H1B 109.5 . .
N1 C1 H1C 109.5 . .
H1A C1 H1C 109.5 . .
H1B C1 H1C 109.5 . .
N1 C2 H2A 109.5 . .
N1 C2 H2B 109.5 . .
H2A C2 H2B 109.5 . .
N1 C2 H2C 109.5 . .
H2A C2 H2C 109.5 . .
H2B C2 H2C 109.5 . .
N1 C3 H3A 109.5 . .
N1 C3 H3B 109.5 . .
H3A C3 H3B 109.5 . .
N1 C3 H3C 109.5 . .
H3A C3 H3C 109.5 . .
H3B C3 H3C 109.5 . .
C5 C4 N1 115.0(6) . .
C5 C4 H4A 108.5 . .
N1 C4 H4A 108.5 . .
C5 C4 H4B 108.5 . .
N1 C4 H4B 108.5 . .
H4A C4 H4B 107.5 . .
C6 C5 C4 110.2(6) . .
C6 C5 H5A 109.6 . .
C4 C5 H5A 109.6 . .
C6 C5 H5B 109.6 . .
C4 C5 H5B 109.6 . .
H5A C5 H5B 108.1 . .
C6 C6 C5 112.4(8) 2 .
C6 C6 H6A 109.1 2 .
C5 C6 H6A 109.1 . .
C6 C6 H6B 109.1 2 .
C5 C6 H6B 109.1 . .
H6A C6 H6B 107.9 . .
N2 C7 H7A 109.5 . .
N2 C7 H7B 109.5 . .
H7A C7 H7B 109.5 . .
N2 C7 H7C 109.5 . .
H7A C7 H7C 109.5 . .
H7B C7 H7C 109.5 . .
N2 C8 H8A 109.5 . .
N2 C8 H8B 109.5 . .
H8A C8 H8B 109.5 . .
N2 C8 H8C 109.5 . .
H8A C8 H8C 109.5 . .
H8B C8 H8C 109.5 . .
N2 C9 H9A 109.5 . .
N2 C9 H9B 109.5 . .
H9A C9 H9B 109.5 . .
N2 C9 H9C 109.5 . .
H9A C9 H9C 109.5 . .
H9B C9 H9C 109.5 . .
C11 C10 N2 114.1(7) . .
C11 C10 H10A 108.7 . .
N2 C10 H10A 108.7 . .
C11 C10 H10B 108.7 . .
N2 C10 H10B 108.7 . .
H10A C10 H10B 107.6 . .
C10 C11 C12 111.0(8) . .
C10 C11 H11A 109.4 . .
C12 C11 H11A 109.4 . .
C10 C11 H11B 109.4 . .
C12 C11 H11B 109.4 . .
H11A C11 H11B 108.0 . .
C12 C12 C11 109.5(11) 2_656 .
C12 C12 H12A 109.8 2_656 .
C11 C12 H12A 109.8 . .
C12 C12 H12B 109.8 2_656 .
C11 C12 H12B 109.8 . .
H12A C12 H12B 108.2 . .

loop_
_geom_bond_atom_site_label_1
_geom_bond_atom_site_label_2
_geom_bond_distance
_geom_bond_site_symmetry_2
I1 Ag2 2.8185(8) .
I1 Ag1 2.8665(8) .
I2 Ag3 2.7978(9) .
I2 Ag4 2.8292(9) .
I3 Ag1 2.8006(8) .
I3 Ag4 2.8097(10) 2_657
I4 Ag2 2.8581(9) 2_567
I4 Ag2 2.8864(9) .
I4 Ag3 2.9149(9) .
I5 Ag3 2.8716(9) .
I5 Ag1 2.9145(8) .
I5 Ag2 2.9160(9) .
I6 Ag4 2.8926(10) .
I6 Ag1 2.9442(9) .
I6 Ag3 2.9466(8) .
I6 Ag4 2.9852(11) 2_657
Ag1 Ag3 3.0422(9) .
Ag1 Ag2 3.1724(9) .
Ag1 Ag4 3.3028(11) 2_657
Ag2 I4 2.8581(9) 2_567
Ag2 Ag2 3.0126(12) 2_567
Ag2 Ag3 3.3754(10) .
Ag3 Ag4 3.3627(11) .
Ag4 I3 2.8097(10) 2_657
Ag4 I6 2.9852(11) 2_657
Ag4 Ag1 3.3028(11) 2_657
N1 C2 1.483(9) .
N1 C3 1.487(8) .
N1 C1 1.499(9) .
N1 C4 1.530(8) .
N2 C8 1.471(11) .
N2 C10 1.496(10) .
N2 C9 1.499(12) .
N2 C7 1.507(11) .
C1 H1A 0.9600 .
C1 H1B 0.9600 .
C1 H1C 0.9600 .
C2 H2A 0.9600 .
C2 H2B 0.9600 .
C2 H2C 0.9600 .
C3 H3A 0.9600 .
C3 H3B 0.9600 .
C3 H3C 0.9600 .
C4 C5 1.517(9) .
C4 H4A 0.9700 .
C4 H4B 0.9700 .
C5 C6 1.517(9) .
C5 H5A 0.9700 .
C5 H5B 0.9700 .
C6 C6 1.510(14) 2
C6 H6A 0.9700 .
C6 H6B 0.9700 .
C7 H7A 0.9600 .
C7 H7B 0.9600 .
C7 H7C 0.9600 .
C8 H8A 0.9600 .
C8 H8B 0.9600 .
C8 H8C 0.9600 .
C9 H9A 0.9600 .
C9 H9B 0.9600 .
C9 H9C 0.9600 .
C10 C11 1.483(13) .
C10 H10A 0.9700 .
C10 H10B 0.9700 .
C11 C12 1.534(13) .
C11 H11A 0.9700 .
C11 H11B 0.9700 .
C12 C12 1.467(18) 2_656
C12 H12A 0.9700 .
C12 H12B 0.9700 .
